data_4003660
loop_
_publ_author_name
'Chu, Lu-Lu'
'Zhang, Tie'
'Gao, Ya-Fang'
'Zhang, Wan-Ying'
'Shi, Ping-Ping'
'Ye, Qiong'
'Fu, Da-Wei'

_publ_section_title
;
 Fluorine Substitution in Ethylamine Triggers Second Harmonic Generation
 in Noncentrosymmetric Crystalline [NH3CH2CH2F]3BiCl6
;
_journal_name_full 'Chemistry of Materials'
_journal_paper_doi 10.1021/acs.chemmater.0c02223
_journal_year 2020
_chemical_formula_moiety 'Bi Cl6, 3(C2 H7 F N)'
_chemical_formula_sum 'C6 H21 Bi Cl6 F3 N3'
_chemical_formula_weight 613.94
_space_group_IT_number 18
_space_group_name_Hall 'P 2 2ab'
_space_group_name_H-M_alt 'P 21 21 2'
_symmetry_cell_setting orthorhombic
_symmetry_space_group_name_H-M 'P 21 21 2'
_atom_sites_solution_hydrogens geom
_atom_sites_solution_primary direct
_atom_sites_solution_secondary difmap
_audit_creation_method SHELXL-97
_cell_angle_alpha 90.00
_cell_angle_beta 90.00
_cell_angle_gamma 90.00
_cell_formula_units_Z 4
_cell_length_a 11.8809(7)
_cell_length_b 20.2321(12)
_cell_length_c 8.0349(4)
_cell_measurement_reflns_used 4668
_cell_measurement_temperature 271.5(3)
_cell_measurement_theta_max 2.7180
_cell_measurement_theta_min 2.7180
_cell_volume 1931.39(19)
_computing_structure_refinement 'SHELXL-97 (Sheldrick, 1997)'
_computing_structure_solution 'SHELXS-97 (Sheldrick, 1990)'
_diffrn_ambient_temperature 271.5(3)
_diffrn_measured_fraction_theta_full 0.985
_diffrn_measured_fraction_theta_max 0.985
_diffrn_measurement_device_type 'XtaLAB Synergy R, DW system, HyPix'
_diffrn_radiation_monochromator graphite
_diffrn_radiation_source 'fine-focus sealed tube'
_diffrn_radiation_type MoK\a
_diffrn_radiation_wavelength 0.71073
_diffrn_reflns_av_R_equivalents 0.0789
_diffrn_reflns_av_sigmaI/netI 0.0784
_diffrn_reflns_limit_h_max 12
_diffrn_reflns_limit_h_min -15
_diffrn_reflns_limit_k_max 26
_diffrn_reflns_limit_k_min -23
_diffrn_reflns_limit_l_max 10
_diffrn_reflns_limit_l_min -9
_diffrn_reflns_number 13259
_diffrn_reflns_theta_full 27.49
_diffrn_reflns_theta_max 27.49
_diffrn_reflns_theta_min 2.53
_exptl_absorpt_coefficient_mu 9.975
_exptl_crystal_colour colorless
_exptl_crystal_density_diffrn 2.111
_exptl_crystal_density_method 'not measured'
_exptl_crystal_description strip
_exptl_crystal_F_000 1160
_refine_diff_density_max 1.928
_refine_diff_density_min -2.075
_refine_diff_density_rms 0.208
_refine_ls_abs_structure_details 'Flack H D (1983), Acta Cryst. A39, 876-881'
_refine_ls_abs_structure_Flack 0.045(16)
_refine_ls_extinction_method none
_refine_ls_goodness_of_fit_ref 1.014
_refine_ls_hydrogen_treatment mixed
_refine_ls_matrix_type full
_refine_ls_number_parameters 175
_refine_ls_number_reflns 4345
_refine_ls_number_restraints 11
_refine_ls_restrained_S_all 1.019
_refine_ls_R_factor_all 0.0758
_refine_ls_R_factor_gt 0.0533
_refine_ls_shift/su_max 0.008
_refine_ls_shift/su_mean 0.001
_refine_ls_structure_factor_coef Fsqd
_refine_ls_weighting_details 'calc w=1/[\s^2^(Fo^2^)+(0.0687P)^2^+0.0000P] where P=(Fo^2^+2Fc^2^)/3'
_refine_ls_weighting_scheme calc
_refine_ls_wR_factor_gt 0.1273
_refine_ls_wR_factor_ref 0.1337
_reflns_number_gt 3141
_reflns_number_total 4345
_reflns_threshold_expression >2sigma(I)
_cod_data_source_file cm0c02223_si_002.cif
_cod_data_source_block 2
_cod_database_code 4003660

loop_
_symmetry_equiv_pos_as_xyz
'x, y, z'
'-x, -y, z'
'x+1/2, -y+1/2, -z'
'-x+1/2, y+1/2, -z'

loop_
_atom_site_label
_atom_site_type_symbol
_atom_site_fract_x
_atom_site_fract_y
_atom_site_fract_z
_atom_site_U_iso_or_equiv
_atom_site_adp_type
_atom_site_occupancy
_atom_site_symmetry_multiplicity
_atom_site_calc_flag
_atom_site_refinement_flags
_atom_site_disorder_assembly
_atom_site_disorder_group
N8 N 0.2076(5) 0.9671(3) 0.8091(7) 0.090(2) Uani 1 1 d . . .
H8A H 0.1713 0.9290 0.7957 0.134 Uiso 1 1 calc R . .
H8B H 0.1964 0.9926 0.7204 0.134 Uiso 1 1 calc R . .
H8C H 0.1818 0.9875 0.8995 0.134 Uiso 1 1 calc R . .
N7 N 0.7067(4) 0.8335(2) 0.2350(7) 0.100(2) Uani 1 1 d D . .
H7A H 0.7474 0.8685 0.2057 0.151 Uiso 1 1 calc R . .
H7B H 0.6890 0.8102 0.1447 0.151 Uiso 1 1 calc R . .
H7C H 0.7464 0.8083 0.3044 0.151 Uiso 1 1 calc R . .
N9 N 0.5829(5) 0.6901(3) 0.8068(7) 0.103(2) Uani 1 1 d . . .
H9A H 0.5338 0.6662 0.8652 0.154 Uiso 1 1 calc R . .
H9B H 0.5476 0.7243 0.7605 0.154 Uiso 1 1 calc R . .
H9C H 0.6369 0.7048 0.8740 0.154 Uiso 1 1 calc R . .
Bi1 Bi 0.877388(14) 0.828466(8) 0.75481(2) 0.04251(4) Uani 1 1 d . . .
Cl1 Cl 0.87678(14) 0.74834(9) 0.49311(19) 0.0675(4) Uani 1 1 d . . .
Cl2 Cl 0.86187(17) 0.73119(7) 0.97791(19) 0.0765(5) Uani 1 1 d . . .
Cl3 Cl 0.88219(17) 0.92920(7) 0.53689(18) 0.0833(5) Uani 1 1 d . . .
Cl4 Cl 0.89298(15) 0.91406(7) 1.02242(16) 0.0654(4) Uani 1 1 d . . .
Cl5 Cl 0.65444(12) 0.84078(9) 0.7710(2) 0.0845(6) Uani 1 1 d . . .
Cl6 Cl 1.10856(11) 0.82049(8) 0.77320(18) 0.0706(5) Uani 1 1 d . . .
F3 F 0.7160(5) 0.5756(3) 0.8420(8) 0.156(2) Uani 1 1 d . . .
C6 C 0.6470(6) 0.5817(4) 0.7082(7) 0.086(2) Uani 1 1 d . . .
H6A H 0.5755 0.5601 0.7295 0.103 Uiso 1 1 calc R . .
H6B H 0.6811 0.5615 0.6109 0.103 Uiso 1 1 calc R . .
C5 C 0.6306(7) 0.6505(4) 0.6814(8) 0.102(3) Uani 1 1 d . . .
H5A H 0.7034 0.6694 0.6544 0.122 Uiso 1 1 calc R . .
H5B H 0.5839 0.6552 0.5832 0.122 Uiso 1 1 calc R . .
F1 F 0.5976(4) 0.9514(2) 0.1480(7) 0.185(2) Uani 1 1 d D . .
C2 C 0.5331(5) 0.9072(3) 0.2332(9) 0.174(3) Uani 1 1 d DU . .
H2A H 0.4814 0.8859 0.1567 0.209 Uiso 1 1 calc R . .
H2B H 0.4889 0.9305 0.3160 0.209 Uiso 1 1 calc R . .
C1 C 0.6032(4) 0.8555(3) 0.3178(7) 0.110(3) Uani 1 1 d D . .
H1A H 0.6237 0.8722 0.4268 0.132 Uiso 1 1 calc R . .
H1B H 0.5561 0.8170 0.3353 0.132 Uiso 1 1 calc R . .
F2 F 0.3689(5) 0.9544(3) 0.5525(6) 0.167(3) Uani 1 1 d . . .
C4 C 0.3783(6) 0.9211(4) 0.6913(9) 0.096(3) Uani 1 1 d . . .
H4A H 0.4574 0.9130 0.7133 0.115 Uiso 1 1 calc R . .
H4B H 0.3416 0.8786 0.6781 0.115 Uiso 1 1 calc R . .
C3 C 0.3309(7) 0.9540(5) 0.8288(9) 0.108(3) Uani 1 1 d . . .
H3A H 0.3697 0.9957 0.8447 0.130 Uiso 1 1 calc R . .
H3B H 0.3426 0.9275 0.9278 0.130 Uiso 1 1 calc R . .

loop_
_atom_site_aniso_label
_atom_site_aniso_U_11
_atom_site_aniso_U_22
_atom_site_aniso_U_33
_atom_site_aniso_U_23
_atom_site_aniso_U_13
_atom_site_aniso_U_12
N8 0.110(4) 0.072(4) 0.087(4) 0.012(3) 0.028(3) 0.026(3)
N7 0.099(4) 0.096(4) 0.106(4) 0.023(4) 0.037(4) 0.019(3)
N9 0.140(6) 0.089(4) 0.079(3) 0.021(3) 0.039(4) 0.001(4)
Bi1 0.03701(8) 0.05115(9) 0.03937(7) 0.00135(9) 0.00018(12) -0.00035(7)
Cl1 0.0751(9) 0.0714(7) 0.0560(6) -0.0173(6) 0.0020(8) -0.0052(8)
Cl2 0.1022(13) 0.0624(8) 0.0648(7) 0.0181(7) 0.0006(10) -0.0091(10)
Cl3 0.1125(13) 0.0647(8) 0.0727(8) 0.0226(7) 0.0328(10) 0.0150(10)
Cl4 0.0893(11) 0.0612(7) 0.0457(6) -0.0064(6) -0.0132(7) 0.0076(8)
Cl5 0.0333(6) 0.1034(12) 0.1167(13) 0.0058(12) 0.0037(8) 0.0056(7)
Cl6 0.0379(7) 0.0902(10) 0.0838(10) -0.0054(8) -0.0037(8) 0.0068(6)
F3 0.188(5) 0.121(4) 0.158(4) -0.003(4) -0.072(4) 0.027(4)
C6 0.100(5) 0.093(5) 0.064(3) -0.017(3) -0.003(4) -0.014(4)
C5 0.114(6) 0.135(6) 0.056(3) 0.002(4) 0.028(4) -0.017(6)
F1 0.184(4) 0.124(4) 0.249(6) 0.060(4) 0.101(4) 0.079(3)
C2 0.171(5) 0.177(5) 0.174(5) 0.006(5) 0.017(5) 0.011(4)
C1 0.099(5) 0.130(6) 0.102(5) 0.020(5) 0.039(4) 0.025(6)
F2 0.160(5) 0.243(6) 0.097(3) 0.031(3) 0.052(3) 0.053(5)
C4 0.074(5) 0.103(5) 0.110(5) -0.012(4) -0.009(4) 0.035(4)
C3 0.116(6) 0.139(7) 0.070(4) -0.008(5) -0.013(4) -0.040(5)

loop_
_atom_type_symbol
_atom_type_description
_atom_type_scat_dispersion_real
_atom_type_scat_dispersion_imag
_atom_type_scat_source
C C 0.0033 0.0016 'International Tables Vol C Tables 4.2.6.8 and 6.1.1.4'
H H 0.0000 0.0000 'International Tables Vol C Tables 4.2.6.8 and 6.1.1.4'
Bi Bi -4.1077 10.2566 'International Tables Vol C Tables 4.2.6.8 and 6.1.1.4'
Cl Cl 0.1484 0.1585 'International Tables Vol C Tables 4.2.6.8 and 6.1.1.4'
F F 0.0171 0.0103 'International Tables Vol C Tables 4.2.6.8 and 6.1.1.4'
N N 0.0061 0.0033 'International Tables Vol C Tables 4.2.6.8 and 6.1.1.4'

loop_
_geom_angle_atom_site_label_1
_geom_angle_atom_site_label_2
_geom_angle_atom_site_label_3
_geom_angle
_geom_angle_site_symmetry_1
_geom_angle_site_symmetry_3
_geom_angle_publ_flag
C3 N8 H8A 109.5 . . ?
C3 N8 H8B 109.5 . . ?
H8A N8 H8B 109.5 . . ?
C3 N8 H8C 109.5 . . ?
H8A N8 H8C 109.5 . . ?
H8B N8 H8C 109.5 . . ?
C1 N7 H7A 109.5 . . ?
C1 N7 H7B 109.5 . . ?
H7A N7 H7B 109.5 . . ?
C1 N7 H7C 109.5 . . ?
H7A N7 H7C 109.5 . . ?
H7B N7 H7C 109.5 . . ?
C5 N9 H9A 109.5 . . ?
C5 N9 H9B 109.5 . . ?
H9A N9 H9B 109.5 . . ?
C5 N9 H9C 109.5 . . ?
H9A N9 H9C 109.5 . . ?
H9B N9 H9C 109.5 . . ?
Cl1 Bi1 Cl5 95.34(6) . . ?
Cl1 Bi1 Cl2 94.68(5) . . ?
Cl5 Bi1 Cl2 88.14(6) . . ?
Cl1 Bi1 Cl3 86.97(5) . . ?
Cl5 Bi1 Cl3 88.97(6) . . ?
Cl2 Bi1 Cl3 176.79(6) . . ?
Cl1 Bi1 Cl6 90.54(5) . . ?
Cl5 Bi1 Cl6 173.79(5) . . ?
Cl2 Bi1 Cl6 89.41(5) . . ?
Cl3 Bi1 Cl6 93.34(6) . . ?
Cl1 Bi1 Cl4 176.12(5) . . ?
Cl5 Bi1 Cl4 88.29(6) . . ?
Cl2 Bi1 Cl4 86.80(4) . . ?
Cl3 Bi1 Cl4 91.73(4) . . ?
Cl6 Bi1 Cl4 85.89(5) . . ?
F3 C6 C5 107.0(6) . . ?
F3 C6 H6A 110.3 . . ?
C5 C6 H6A 110.3 . . ?
F3 C6 H6B 110.3 . . ?
C5 C6 H6B 110.3 . . ?
H6A C6 H6B 108.6 . . ?
N9 C5 C6 120.3(6) . . ?
N9 C5 H5A 107.3 . . ?
C6 C5 H5A 107.3 . . ?
N9 C5 H5B 107.3 . . ?
C6 C5 H5B 107.3 . . ?
H5A C5 H5B 106.9 . . ?
F1 C2 C1 111.9(5) . . ?
F1 C2 H2A 109.2 . . ?
C1 C2 H2A 109.2 . . ?
F1 C2 H2B 109.2 . . ?
C1 C2 H2B 109.2 . . ?
H2A C2 H2B 107.9 . . ?
N7 C1 C2 118.1(5) . . ?
N7 C1 H1A 107.8 . . ?
C2 C1 H1A 107.8 . . ?
N7 C1 H1B 107.8 . . ?
C2 C1 H1B 107.8 . . ?
H1A C1 H1B 107.1 . . ?
F2 C4 C3 113.0(7) . . ?
F2 C4 H4A 109.0 . . ?
C3 C4 H4A 109.0 . . ?
F2 C4 H4B 109.0 . . ?
C3 C4 H4B 109.0 . . ?
H4A C4 H4B 107.8 . . ?
C4 C3 N8 113.1(6) . . ?
C4 C3 H3A 109.0 . . ?
N8 C3 H3A 109.0 . . ?
C4 C3 H3B 109.0 . . ?
N8 C3 H3B 109.0 . . ?
H3A C3 H3B 107.8 . . ?

loop_
_geom_bond_atom_site_label_1
_geom_bond_atom_site_label_2
_geom_bond_distance
_geom_bond_site_symmetry_2
_geom_bond_publ_flag
N8 C3 1.497(10) . ?
N8 H8A 0.8900 . ?
N8 H8B 0.8900 . ?
N8 H8C 0.8900 . ?
N7 C1 1.467(6) . ?
N7 H7A 0.8900 . ?
N7 H7B 0.8900 . ?
N7 H7C 0.8900 . ?
N9 C5 1.405(9) . ?
N9 H9A 0.8900 . ?
N9 H9B 0.8900 . ?
N9 H9C 0.8900 . ?
Bi1 Cl1 2.6551(16) . ?
Bi1 Cl5 2.6637(14) . ?
Bi1 Cl2 2.6684(15) . ?
Bi1 Cl3 2.6875(15) . ?
Bi1 Cl6 2.7552(13) . ?
Bi1 Cl4 2.7671(13) . ?
F3 C6 1.358(8) . ?
C6 C5 1.423(11) . ?
C6 H6A 0.9700 . ?
C6 H6B 0.9700 . ?
C5 H5A 0.9700 . ?
C5 H5B 0.9700 . ?
F1 C2 1.363(6) . ?
C2 C1 1.500(6) . ?
C2 H2A 0.9700 . ?
C2 H2B 0.9700 . ?
C1 H1A 0.9700 . ?
C1 H1B 0.9700 . ?
F2 C4 1.308(9) . ?
C4 C3 1.407(10) . ?
C4 H4A 0.9700 . ?
C4 H4B 0.9700 . ?
C3 H3A 0.9700 . ?
C3 H3B 0.9700 . ?

loop_
_geom_torsion_atom_site_label_1
_geom_torsion_atom_site_label_2
_geom_torsion_atom_site_label_3
_geom_torsion_atom_site_label_4
_geom_torsion
_geom_torsion_site_symmetry_1
_geom_torsion_site_symmetry_2
_geom_torsion_site_symmetry_3
_geom_torsion_site_symmetry_4
_geom_torsion_publ_flag
F3 C6 C5 N9 -59.6(9) . . . . ?
F1 C2 C1 N7 -34.3(8) . . . . ?
F2 C4 C3 N8 60.4(9) . . . . ?
